data_7119965
loop_
_publ_author_name
'Chen, Po-Jung'
'Sigrist, Marc'
'Horng, Er-Chien'
'Lin, Geng-Min'
'Lee, Gene-Hsiang'
'Chen, Chun-Hsien'
'Peng, Shie-Ming'

_publ_section_title
;
 A ligand design with a modified naphthyridylamide for achieving the
 longest EMACs: the 1st single-molecule conductance of an undeca-nickel
 metal string.
;
_journal_issue 34
_journal_name_full 'Chemical communications (Cambridge, England)'
_journal_page_first 4673
_journal_page_last 4676
_journal_paper_doi 10.1039/c7cc01831b
_journal_volume 53
_journal_year 2017
_chemical_formula_sum 'C136 H84 Cl4 F12 N44 Ni11 O14 P2'
_chemical_formula_weight 3636.02
_space_group_crystal_system tetragonal
_space_group_IT_number 142
_space_group_name_Hall '-I 4bd 2c'
_space_group_name_H-M_alt 'I 41/a c d'
_symmetry_space_group_name_Hall '-I 4bd 2c'
_symmetry_space_group_name_H-M 'I 41/a c d :2'
_atom_sites_solution_hydrogens mixed
_audit_creation_method SHELXL-2014/7
_audit_update_record
;
2017-03-08 deposited with the CCDC.
2017-04-12 downloaded from the CCDC.
;
_cell_angle_alpha 90
_cell_angle_beta 90
_cell_angle_gamma 90
_cell_formula_units_Z 8
_cell_length_a 26.2902(8)
_cell_length_b 26.2902(8)
_cell_length_c 45.5256(15)
_cell_measurement_reflns_used 9967
_cell_measurement_temperature 150(2)
_cell_measurement_theta_max 26.27
_cell_measurement_theta_min 2.68
_cell_volume 31466.1(17)
_computing_cell_refinement 'Bruker SAINT'
_computing_data_collection 'Bruker APEX3'
_computing_data_reduction 'Bruker SAINT'
_computing_molecular_graphics 'Bruker SHELXTL'
_computing_publication_material 'Bruker SHELXTL'
_computing_structure_refinement 'SHELXL-2014/7 (Sheldrick, 2014)'
_computing_structure_solution 'SHELXS-97 (Sheldrick 2008)'
_diffrn_ambient_temperature 150(2)
_diffrn_measured_fraction_theta_full 0.999
_diffrn_measured_fraction_theta_max 0.999
_diffrn_measurement_device_type 'Bruker D8 VENTURE'
_diffrn_measurement_method '\f and \w scans'
_diffrn_radiation_type MoK\a
_diffrn_radiation_wavelength 0.71073
_diffrn_reflns_av_R_equivalents 0.1073
_diffrn_reflns_av_unetI/netI 0.0783
_diffrn_reflns_Laue_measured_fraction_full 0.999
_diffrn_reflns_Laue_measured_fraction_max 0.999
_diffrn_reflns_limit_h_max 28
_diffrn_reflns_limit_h_min -31
_diffrn_reflns_limit_k_max 29
_diffrn_reflns_limit_k_min -27
_diffrn_reflns_limit_l_max 54
_diffrn_reflns_limit_l_min -50
_diffrn_reflns_number 61767
_diffrn_reflns_point_group_measured_fraction_full 0.999
_diffrn_reflns_point_group_measured_fraction_max 0.999
_diffrn_reflns_theta_full 25.000
_diffrn_reflns_theta_max 25.000
_diffrn_reflns_theta_min 2.191
_exptl_absorpt_coefficient_mu 1.458
_exptl_absorpt_correction_T_max 0.7454
_exptl_absorpt_correction_T_min 0.6092
_exptl_absorpt_correction_type multi-scan
_exptl_absorpt_process_details 'SADABS (Bruker, 2015)'
_exptl_crystal_colour brown
_exptl_crystal_density_diffrn 1.535
_exptl_crystal_description block
_exptl_crystal_F_000 14672
_exptl_crystal_size_max 0.128
_exptl_crystal_size_mid 0.114
_exptl_crystal_size_min 0.075
_refine_diff_density_max 1.572
_refine_diff_density_min -0.969
_refine_diff_density_rms 0.140
_refine_ls_extinction_method none
_refine_ls_goodness_of_fit_ref 1.091
_refine_ls_hydrogen_treatment constr
_refine_ls_matrix_type full
_refine_ls_number_parameters 543
_refine_ls_number_reflns 6939
_refine_ls_number_restraints 66
_refine_ls_restrained_S_all 1.103
_refine_ls_R_factor_all 0.1302
_refine_ls_R_factor_gt 0.0865
_refine_ls_shift/su_max 0.002
_refine_ls_shift/su_mean 0.000
_refine_ls_structure_factor_coef Fsqd
_refine_ls_weighting_details 'w=1/[\s^2^(Fo^2^)+(0.0420P)^2^+1080.9371P] where P=(Fo^2^+2Fc^2^)/3'
_refine_ls_weighting_scheme calc
_refine_ls_wR_factor_gt 0.2069
_refine_ls_wR_factor_ref 0.2384
_reflns_Friedel_coverage 0.000
_reflns_number_gt 4443
_reflns_number_total 6939
_reflns_threshold_expression 'I > 2\s(I)'
_cod_data_source_file c7cc01831b2.cif
_cod_data_source_block ic17967
_cod_depositor_comments 'Adding full bibliography for 7119965--7119966.cif.'
_cod_original_cell_volume 31466(2)
_cod_database_code 7119965
_shelx_shelxl_version_number 2014/7
_shelx_space_group_comment
; 
The symmetry employed for this shelxl refinement is uniquely defined 
by the following loop, which should always be used as a source of 
symmetry information in preference to the above space-group names. 
They are only intended as comments. 
;
_shelx_estimated_absorpt_t_min 0.835
_shelx_estimated_absorpt_t_max 0.899

loop_
_space_group_symop_operation_xyz
'x, y, z'
'-x+1/2, -y, z+1/2'
'-y+1/4, x+3/4, z+1/4'
'y+1/4, -x+1/4, z+3/4'
'-x+1/2, y, -z'
'x, -y, -z+1/2'
'y+1/4, x+3/4, -z+3/4'
'-y+1/4, -x+1/4, -z+1/4'
'x+1/2, y+1/2, z+1/2'
'-x+1, -y+1/2, z+1'
'-y+3/4, x+5/4, z+3/4'
'y+3/4, -x+3/4, z+5/4'
'-x+1, y+1/2, -z+1/2'
'x+1/2, -y+1/2, -z+1'
'y+3/4, x+5/4, -z+5/4'
'-y+3/4, -x+3/4, -z+3/4'
'-x, -y, -z'
'x-1/2, y, -z-1/2'
'y-1/4, -x-3/4, -z-1/4'
'-y-1/4, x-1/4, -z-3/4'
'x-1/2, -y, z'
'-x, y, z-1/2'
'-y-1/4, -x-3/4, z-3/4'
'y-1/4, x-1/4, z-1/4'
'-x+1/2, -y+1/2, -z+1/2'
'x, y+1/2, -z'
'y+1/4, -x-1/4, -z+1/4'
'-y+1/4, x+1/4, -z-1/4'
'x, -y+1/2, z+1/2'
'-x+1/2, y+1/2, z'
'-y+1/4, -x-1/4, z-1/4'
'y+1/4, x+1/4, z+1/4'

loop_
_atom_site_label
_atom_site_type_symbol
_atom_site_fract_x
_atom_site_fract_y
_atom_site_fract_z
_atom_site_U_iso_or_equiv
_atom_site_adp_type
_atom_site_occupancy
_atom_site_site_symmetry_order
_atom_site_calc_flag
_atom_site_refinement_flags_posn
_atom_site_refinement_flags_adp
_atom_site_refinement_flags_occupancy
_atom_site_disorder_assembly
_atom_site_disorder_group
Ni1 Ni 0.19358(4) -0.05642(4) 0.3750 0.0295(4) Uani 1 2 d S T P . .
Ni2 Ni 0.25789(4) 0.00789(4) 0.3750 0.0232(4) Uani 1 2 d S T P . .
Ni3 Ni 0.31905(4) 0.06905(4) 0.3750 0.0200(4) Uani 1 2 d S T P . .
Ni4 Ni 0.37973(4) 0.12973(4) 0.3750 0.0169(3) Uani 1 2 d S T P . .
Ni5 Ni 0.43994(4) 0.18994(4) 0.3750 0.0162(3) Uani 1 2 d S T P . .
Ni6 Ni 0.5000 0.2500 0.3750 0.0163(5) Uani 1 4 d S T P . .
Cl1 Cl 0.13146(9) -0.11854(9) 0.3750 0.0388(8) Uani 1 2 d S T P . .
N1 N 0.2453(3) -0.0937(3) 0.34743(16) 0.0305(18) Uani 1 1 d . . . . .
N2 N 0.2889(3) -0.0182(3) 0.33990(16) 0.0294(18) Uani 1 1 d . . . . .
N3 N 0.3308(3) 0.0587(3) 0.33479(15) 0.0226(16) Uani 1 1 d . . . . .
N4 N 0.3746(3) 0.1352(3) 0.33317(15) 0.0234(16) Uani 1 1 d . . . . .
N5 N 0.4168(3) 0.2131(3) 0.33774(15) 0.0228(16) Uani 1 1 d . . . . .
N6 N 0.4639(3) 0.2864(3) 0.34472(15) 0.0206(15) Uani 1 1 d . . . . .
N7 N 0.5144(3) 0.3556(2) 0.35645(16) 0.0200(15) Uani 1 1 d . . . . .
N8 N 0.5696(3) 0.4211(2) 0.37002(15) 0.0207(16) Uani 1 1 d . . . . .
N9 N 0.6311(3) 0.4798(3) 0.38343(16) 0.0252(17) Uani 1 1 d . . . . .
N10 N 0.6962(3) 0.5328(3) 0.39779(16) 0.0266(17) Uani 1 1 d . . . . .
N11 N 0.7655(3) 0.5823(3) 0.41164(16) 0.0313(19) Uani 1 1 d . . . . .
C1 C 0.2395(5) -0.1435(4) 0.3419(2) 0.046(3) Uani 1 1 d . . . . .
H1 H 0.2138 -0.1615 0.3523 0.055 Uiso 1 1 calc R U . . .
C2 C 0.2687(5) -0.1697(4) 0.3221(3) 0.057(4) Uani 1 1 d . . . . .
H2 H 0.2631 -0.2049 0.3189 0.068 Uiso 1 1 calc R U . . .
C3 C 0.3060(6) -0.1449(4) 0.3069(3) 0.064(4) Uani 1 1 d . . . . .
H3 H 0.3265 -0.1626 0.2931 0.077 Uiso 1 1 calc R U . . .
C4 C 0.3135(5) -0.0935(4) 0.3118(2) 0.044(3) Uani 1 1 d . . . . .
C5 C 0.2829(4) -0.0687(4) 0.3331(2) 0.032(2) Uani 1 1 d . . . . .
C6 C 0.3508(5) -0.0626(4) 0.2974(2) 0.046(3) Uani 1 1 d . . . . .
H6 H 0.3732 -0.0780 0.2837 0.056 Uiso 1 1 calc R U . . .
C7 C 0.3552(4) -0.0127(4) 0.3028(2) 0.040(3) Uani 1 1 d . . . . .
H7 H 0.3784 0.0075 0.2918 0.048 Uiso 1 1 calc R U . . .
C8 C 0.3242(4) 0.0098(3) 0.32531(19) 0.029(2) Uani 1 1 d . . . . .
C9 C 0.3513(4) 0.0973(3) 0.31762(19) 0.027(2) Uani 1 1 d . . . . .
C10 C 0.3477(4) 0.1003(4) 0.2874(2) 0.037(2) Uani 1 1 d . . . . .
H10 H 0.3292 0.0755 0.2766 0.044 Uiso 1 1 calc R U . . .
C11 C 0.3719(4) 0.1408(4) 0.2731(2) 0.044(3) Uani 1 1 d . . . . .
H11 H 0.3715 0.1423 0.2522 0.053 Uiso 1 1 calc R U . . .
C12 C 0.3959(4) 0.1780(4) 0.2887(2) 0.033(2) Uani 1 1 d . . . . .
H12 H 0.4129 0.2048 0.2786 0.040 Uiso 1 1 calc R U . . .
C13 C 0.3957(3) 0.1769(3) 0.3193(2) 0.027(2) Uani 1 1 d . . . . .
C14 C 0.4263(3) 0.2618(3) 0.32931(18) 0.0207(18) Uani 1 1 d . . . . .
C15 C 0.4013(4) 0.2880(3) 0.3068(2) 0.028(2) Uani 1 1 d . . . . .
H15 H 0.3726 0.2735 0.2973 0.034 Uiso 1 1 calc R U . . .
C16 C 0.4192(4) 0.3354(4) 0.2986(2) 0.030(2) Uani 1 1 d . . . . .
H16 H 0.4044 0.3521 0.2822 0.036 Uiso 1 1 calc R U . . .
C17 C 0.4576(3) 0.3585(3) 0.31360(19) 0.026(2) Uani 1 1 d . . . . .
H17 H 0.4705 0.3903 0.3071 0.031 Uiso 1 1 calc R U . . .
C18 C 0.4779(3) 0.3352(3) 0.33837(19) 0.0222(19) Uani 1 1 d . . . . .
C19 C 0.5219(3) 0.4074(4) 0.36004(18) 0.027(2) Uani 1 1 d . . . . .
C20 C 0.4848(4) 0.4439(4) 0.3552(2) 0.029(2) Uani 1 1 d . . . . .
H20 H 0.4514 0.4344 0.3495 0.035 Uiso 1 1 calc R U . . .
C21 C 0.4977(4) 0.4950(4) 0.3591(2) 0.036(2) Uani 1 1 d . . . . .
H21 H 0.4730 0.5206 0.3556 0.043 Uiso 1 1 calc R U . . .
C22 C 0.5465(4) 0.5088(4) 0.3681(2) 0.033(2) Uani 1 1 d . . . . .
H22 H 0.5557 0.5436 0.3696 0.039 Uiso 1 1 calc R U . . .
C23 C 0.5811(3) 0.4714(3) 0.3747(2) 0.026(2) Uani 1 1 d . . . . .
C24 C 0.6457(4) 0.5212(4) 0.3991(2) 0.028(2) Uani 1 1 d . . . . .
C25 C 0.6125(4) 0.5487(4) 0.4183(2) 0.040(3) Uani 1 1 d . . . . .
H25 H 0.5773 0.5408 0.4187 0.047 Uiso 1 1 calc R U . . .
C26 C 0.6314(4) 0.5865(4) 0.4361(2) 0.044(3) Uani 1 1 d . . . . .
H26 H 0.6094 0.6041 0.4492 0.053 Uiso 1 1 calc R U . . .
C27 C 0.6842(4) 0.5991(4) 0.4348(2) 0.036(2) Uani 1 1 d . . . . .
C28 C 0.7152(4) 0.5714(3) 0.4150(2) 0.030(2) Uani 1 1 d . . . . .
C29 C 0.7075(5) 0.6357(4) 0.4524(2) 0.045(3) Uani 1 1 d . . . . .
H29 H 0.6879 0.6549 0.4659 0.054 Uiso 1 1 calc R U . . .
C30 C 0.7585(5) 0.6439(4) 0.4502(2) 0.044(3) Uani 1 1 d . . . . .
H30 H 0.7750 0.6679 0.4625 0.052 Uiso 1 1 calc R U . . .
C31 C 0.7856(4) 0.6165(4) 0.4297(2) 0.039(3) Uani 1 1 d . . . . .
H31 H 0.8212 0.6225 0.4285 0.046 Uiso 1 1 calc R U . . .
P1 P 0.7614(4) 0.7701(2) 0.4997(4) 0.055(3) Uani 0.5 1 d . U P A -1
F1 F 0.7598(8) 0.7687(11) 0.5345(6) 0.061(6) Uani 0.5 1 d . U P A -1
F2 F 0.7656(9) 0.7709(11) 0.4644(6) 0.064(6) Uani 0.5 1 d . U P A -1
F3 F 0.8052(9) 0.8105(11) 0.5013(8) 0.087(9) Uani 0.5 1 d . U P A -1
F4 F 0.7204(9) 0.8155(10) 0.4998(5) 0.068(6) Uani 0.5 1 d . U P A -1
F5 F 0.8041(9) 0.7265(13) 0.4990(7) 0.068(7) Uani 0.5 1 d . U P A -1
F6 F 0.7180(9) 0.7267(13) 0.4983(7) 0.066(7) Uani 0.5 1 d . U P A -1
Cl2 Cl 0.5085(4) 0.6058(5) 0.4772(3) 0.128(4) Uani 0.5 1 d . U P B 2
O1 O 0.5290(11) 0.5319(10) 0.4943(6) 0.136(10) Uani 0.5 1 d D U P C 1
H1A H 0.5018 0.5235 0.5026 0.204 Uiso 0.5 1 d R U P C 1
C32 C 0.5450(13) 0.4929(11) 0.4751(7) 0.089(10) Uani 0.5 1 d D U P C 1
H32A H 0.5655 0.5077 0.4593 0.133 Uiso 0.5 1 d R U P C 1
H32B H 0.5148 0.4766 0.4667 0.133 Uiso 0.5 1 d R U P C 1
H32C H 0.5652 0.4676 0.4857 0.133 Uiso 0.5 1 d R U P C 1
O2 O 0.7268(12) 0.5137(12) 0.5030(9) 0.185(11) Uiso 0.570(12) 1 d D . P D -1
C33 C 0.6737(14) 0.513(2) 0.4983(14) 0.201(19) Uiso 0.570(12) 1 d D . P D -1
O2' O 0.638(2) 0.5459(19) 0.5103(11) 0.185(11) Uiso 0.430(12) 1 d D . P D 2
C33' C 0.587(2) 0.535(3) 0.5033(18) 0.201(19) Uiso 0.430(12) 1 d D . P D 2
O3 O 0.387(3) 0.721(2) 0.4517(15) 0.33(2) Uiso 0.570(12) 1 d D . P D 1
C34 C 0.373(3) 0.730(3) 0.4226(16) 0.29(3) Uiso 0.570(12) 1 d D . P D 1
O3' O 0.474(3) 0.742(4) 0.4826(16) 0.33(2) Uiso 0.430(12) 1 d D . P D -2
C34' C 0.425(3) 0.759(4) 0.476(3) 0.29(3) Uiso 0.430(12) 1 d D . P D -2
O4 O 0.498(2) 0.6310(19) 0.4023(11) 0.25(2) Uiso 0.5 1 d . . P E 1
O5 O 0.4238(15) 0.6223(16) 0.3758(9) 0.183(15) Uiso 0.5 1 d D . P F 2
C35 C 0.394(2) 0.6624(19) 0.3866(13) 0.17(2) Uiso 0.5 1 d D . P F 2

loop_
_atom_site_aniso_label
_atom_site_aniso_U_11
_atom_site_aniso_U_22
_atom_site_aniso_U_33
_atom_site_aniso_U_23
_atom_site_aniso_U_13
_atom_site_aniso_U_12
Ni1 0.0311(6) 0.0311(6) 0.0264(9) -0.0050(6) 0.0050(6) -0.0124(8)
Ni2 0.0239(5) 0.0239(5) 0.0218(8) -0.0045(5) 0.0045(5) -0.0051(7)
Ni3 0.0200(5) 0.0200(5) 0.0199(8) -0.0036(5) 0.0036(5) -0.0020(6)
Ni4 0.0170(5) 0.0170(5) 0.0166(7) -0.0029(4) 0.0029(4) 0.0018(6)
Ni5 0.0162(5) 0.0162(5) 0.0162(7) -0.0013(4) 0.0013(4) 0.0023(6)
Ni6 0.0163(7) 0.0163(7) 0.0165(10) 0.000 0.000 0.0052(9)
Cl1 0.0396(13) 0.0396(13) 0.0371(19) -0.0010(12) 0.0010(12) -0.0208(17)
N1 0.039(5) 0.027(4) 0.025(4) -0.009(3) 0.008(4) -0.010(4)
N2 0.036(5) 0.030(4) 0.022(4) -0.006(3) 0.008(3) -0.005(4)
N3 0.026(4) 0.020(4) 0.022(4) -0.001(3) 0.000(3) -0.005(3)
N4 0.020(4) 0.028(4) 0.022(4) -0.002(3) 0.002(3) -0.003(3)
N5 0.018(4) 0.029(4) 0.022(4) 0.000(3) -0.001(3) -0.006(3)
N6 0.020(4) 0.022(4) 0.020(3) 0.000(3) -0.003(3) 0.001(3)
N7 0.019(4) 0.009(3) 0.033(4) 0.006(3) -0.001(3) 0.002(3)
N8 0.028(4) 0.011(3) 0.023(4) 0.000(3) -0.001(3) 0.004(3)
N9 0.027(4) 0.021(4) 0.028(4) -0.002(3) -0.004(3) -0.004(3)
N10 0.034(4) 0.021(4) 0.025(4) 0.003(3) -0.005(3) -0.009(3)
N11 0.040(5) 0.032(4) 0.022(4) 0.007(3) -0.004(4) -0.014(4)
C1 0.066(8) 0.031(6) 0.041(6) -0.002(5) 0.013(6) -0.014(6)
C2 0.097(10) 0.017(5) 0.057(7) -0.009(5) 0.034(7) -0.012(6)
C3 0.101(11) 0.029(6) 0.063(8) -0.020(6) 0.046(8) -0.011(7)
C4 0.057(7) 0.038(6) 0.035(6) -0.006(5) 0.015(5) -0.013(5)
C5 0.047(6) 0.026(5) 0.024(5) -0.009(4) 0.007(4) -0.014(5)
C6 0.063(8) 0.034(6) 0.042(6) -0.015(5) 0.021(6) -0.011(6)
C7 0.048(7) 0.039(6) 0.033(5) -0.004(5) 0.016(5) -0.012(5)
C8 0.034(5) 0.026(5) 0.027(5) -0.006(4) 0.005(4) -0.003(4)
C9 0.029(5) 0.025(5) 0.027(5) -0.001(4) -0.002(4) -0.002(4)
C10 0.052(7) 0.034(6) 0.024(5) -0.001(4) 0.000(5) -0.013(5)
C11 0.062(8) 0.042(6) 0.029(5) -0.001(5) 0.000(5) -0.013(6)
C12 0.047(6) 0.031(5) 0.022(5) -0.004(4) 0.003(4) -0.012(5)
C13 0.027(5) 0.024(5) 0.030(5) -0.003(4) 0.002(4) -0.001(4)
C14 0.016(4) 0.025(5) 0.021(4) -0.005(4) -0.005(3) -0.001(4)
C15 0.026(5) 0.028(5) 0.031(5) -0.002(4) -0.008(4) -0.003(4)
C16 0.032(5) 0.034(5) 0.024(5) -0.001(4) -0.010(4) 0.006(4)
C17 0.031(5) 0.025(5) 0.023(5) -0.001(4) -0.001(4) 0.001(4)
C18 0.023(5) 0.018(4) 0.026(5) 0.000(4) 0.004(4) 0.001(4)
C19 0.028(5) 0.034(5) 0.017(5) -0.003(4) -0.005(4) 0.005(4)
C20 0.025(5) 0.029(5) 0.035(5) -0.005(4) -0.006(4) 0.001(4)
C21 0.039(6) 0.029(6) 0.040(6) -0.002(5) -0.014(5) 0.014(5)
C22 0.037(6) 0.023(5) 0.038(6) 0.006(4) 0.001(4) -0.001(4)
C23 0.025(5) 0.021(5) 0.033(5) 0.005(4) -0.004(4) -0.010(4)
C24 0.029(5) 0.029(5) 0.027(5) 0.000(4) -0.003(4) -0.004(4)
C25 0.036(6) 0.039(6) 0.044(6) -0.011(5) 0.002(5) -0.002(5)
C26 0.052(7) 0.034(6) 0.046(6) -0.014(5) -0.002(5) -0.004(5)
C27 0.048(7) 0.026(5) 0.036(6) -0.006(4) 0.005(5) -0.006(5)
C28 0.040(6) 0.024(5) 0.026(5) 0.005(4) -0.001(4) -0.006(4)
C29 0.063(8) 0.041(6) 0.032(6) -0.011(5) 0.008(5) -0.015(6)
C30 0.061(8) 0.037(6) 0.032(6) -0.005(5) 0.000(5) -0.022(6)
C31 0.048(7) 0.037(6) 0.030(5) 0.009(5) -0.006(5) -0.025(5)
P1 0.095(9) 0.040(3) 0.031(2) 0.003(4) -0.004(8) -0.009(4)
F1 0.094(14) 0.055(10) 0.034(9) 0.008(7) -0.008(11) -0.008(12)
F2 0.107(15) 0.049(9) 0.037(9) 0.002(7) 0.011(12) -0.001(13)
F3 0.113(16) 0.053(12) 0.095(13) -0.014(10) 0.003(14) -0.031(13)
F4 0.117(15) 0.040(9) 0.047(9) 0.000(7) 0.005(13) 0.014(11)
F5 0.092(15) 0.058(11) 0.054(11) -0.002(8) -0.008(13) -0.008(13)
F6 0.096(15) 0.051(11) 0.051(10) -0.001(8) -0.002(13) -0.020(13)
Cl2 0.074(5) 0.180(8) 0.131(7) -0.093(6) 0.007(5) -0.006(5)
O1 0.135(13) 0.140(13) 0.133(13) 0.001(9) 0.004(9) 0.005(9)
C32 0.098(13) 0.086(13) 0.082(12) 0.011(9) 0.022(9) 0.004(9)

loop_
_atom_type_symbol
_atom_type_description
_atom_type_scat_dispersion_real
_atom_type_scat_dispersion_imag
_atom_type_scat_source
C C 0.0033 0.0016 'International Tables Vol C Tables 4.2.6.8 and 6.1.1.4'
H H 0.0000 0.0000 'International Tables Vol C Tables 4.2.6.8 and 6.1.1.4'
N N 0.0061 0.0033 'International Tables Vol C Tables 4.2.6.8 and 6.1.1.4'
Cl Cl 0.1484 0.1585 'International Tables Vol C Tables 4.2.6.8 and 6.1.1.4'
Ni Ni 0.3393 1.1124 'International Tables Vol C Tables 4.2.6.8 and 6.1.1.4'
P P 0.1023 0.0942 'International Tables Vol C Tables 4.2.6.8 and 6.1.1.4'
F F 0.0171 0.0103 'International Tables Vol C Tables 4.2.6.8 and 6.1.1.4'
O O 0.0106 0.0060 'International Tables Vol C Tables 4.2.6.8 and 6.1.1.4'

loop_
_geom_angle_atom_site_label_1
_geom_angle_atom_site_label_2
_geom_angle_atom_site_label_3
_geom_angle
_geom_angle_site_symmetry_1
_geom_angle_site_symmetry_3
N1 Ni1 N1 165.3(4) 7_545 .
N1 Ni1 N11 88.5(3) 7_545 10_554
N1 Ni1 N11 89.5(3) . 10_554
N1 Ni1 N11 89.5(3) 7_545 16
N1 Ni1 N11 88.5(3) . 16
N11 Ni1 N11 164.7(4) 10_554 16
N1 Ni1 Cl1 97.3(2) 7_545 .
N1 Ni1 Cl1 97.3(2) . .
N11 Ni1 Cl1 97.6(2) 10_554 .
N11 Ni1 Cl1 97.6(2) 16 .
N1 Ni1 Ni2 82.7(2) 7_545 .
N1 Ni1 Ni2 82.7(2) . .
N11 Ni1 Ni2 82.4(2) 10_554 .
N11 Ni1 Ni2 82.4(2) 16 .
Cl1 Ni1 Ni2 180.00(12) . .
N10 Ni2 N10 174.3(4) 16 10_554
N10 Ni2 N2 89.1(3) 16 7_545
N10 Ni2 N2 90.7(3) 10_554 7_545
N10 Ni2 N2 90.7(3) 16 .
N10 Ni2 N2 89.1(3) 10_554 .
N2 Ni2 N2 174.6(5) 7_545 .
N10 Ni2 Ni3 87.1(2) 16 .
N10 Ni2 Ni3 87.1(2) 10_554 .
N2 Ni2 Ni3 87.3(2) 7_545 .
N2 Ni2 Ni3 87.3(2) . .
N10 Ni2 Ni1 92.9(2) 16 .
N10 Ni2 Ni1 92.9(2) 10_554 .
N2 Ni2 Ni1 92.7(2) 7_545 .
N2 Ni2 Ni1 92.7(2) . .
Ni3 Ni2 Ni1 180.00(9) . .
N9 Ni3 N9 178.9(5) 16 10_554
N9 Ni3 N3 90.8(3) 16 .
N9 Ni3 N3 89.2(3) 10_554 .
N9 Ni3 N3 89.2(3) 16 7_545
N9 Ni3 N3 90.8(3) 10_554 7_545
N3 Ni3 N3 178.5(4) . 7_545
N9 Ni3 Ni4 89.5(2) 16 .
N9 Ni3 Ni4 89.5(2) 10_554 .
N3 Ni3 Ni4 89.2(2) . .
N3 Ni3 Ni4 89.2(2) 7_545 .
N9 Ni3 Ni2 90.5(2) 16 .
N9 Ni3 Ni2 90.5(2) 10_554 .
N3 Ni3 Ni2 90.8(2) . .
N3 Ni3 Ni2 90.8(2) 7_545 .
Ni4 Ni3 Ni2 180.00(9) . .
N8 Ni4 N8 179.9(5) 16 10_554
N8 Ni4 N4 89.1(3) 16 7_545
N8 Ni4 N4 90.9(3) 10_554 7_545
N8 Ni4 N4 90.9(3) 16 .
N8 Ni4 N4 89.1(3) 10_554 .
N4 Ni4 N4 179.5(5) 7_545 .
N8 Ni4 Ni5 90.1(2) 16 .
N8 Ni4 Ni5 90.1(2) 10_554 .
N4 Ni4 Ni5 89.8(2) 7_545 .
N4 Ni4 Ni5 89.8(2) . .
N8 Ni4 Ni3 89.9(2) 16 .
N8 Ni4 Ni3 89.9(2) 10_554 .
N4 Ni4 Ni3 90.2(2) 7_545 .
N4 Ni4 Ni3 90.2(2) . .
Ni5 Ni4 Ni3 180.00(9) . .
N7 Ni5 N7 179.9(5) 16 10_554
N7 Ni5 N5 89.6(3) 16 .
N7 Ni5 N5 90.4(3) 10_554 .
N7 Ni5 N5 90.4(3) 16 7_545
N7 Ni5 N5 89.6(3) 10_554 7_545
N5 Ni5 N5 179.9(5) . 7_545
N7 Ni5 Ni6 89.9(2) 16 .
N7 Ni5 Ni6 89.9(2) 10_554 .
N5 Ni5 Ni6 90.0(2) . .
N5 Ni5 Ni6 90.0(2) 7_545 .
N7 Ni5 Ni4 90.1(2) 16 .
N7 Ni5 Ni4 90.1(2) 10_554 .
N5 Ni5 Ni4 90.0(2) . .
N5 Ni5 Ni4 90.0(2) 7_545 .
Ni6 Ni5 Ni4 180.00(4) . .
N6 Ni6 N6 91.3(4) 7_545 10_554
N6 Ni6 N6 88.7(4) 7_545 16
N6 Ni6 N6 179.7(4) 10_554 16
N6 Ni6 N6 179.7(4) 7_545 .
N6 Ni6 N6 88.7(4) 10_554 .
N6 Ni6 N6 91.3(4) 16 .
N6 Ni6 Ni5 90.2(2) 7_545 .
N6 Ni6 Ni5 89.8(2) 10_554 .
N6 Ni6 Ni5 89.8(2) 16 .
N6 Ni6 Ni5 90.2(2) . .
N6 Ni6 Ni5 89.8(2) 7_545 10_554
N6 Ni6 Ni5 90.2(2) 10_554 10_554
N6 Ni6 Ni5 90.2(2) 16 10_554
N6 Ni6 Ni5 89.8(2) . 10_554
Ni5 Ni6 Ni5 180.00(7) . 10_554
C1 N1 C5 117.8(8) . .
C1 N1 Ni1 119.7(7) . .
C5 N1 Ni1 122.4(6) . .
C8 N2 C5 119.5(8) . .
C8 N2 Ni2 120.1(6) . .
C5 N2 Ni2 119.1(6) . .
C8 N3 C9 123.9(7) . .
C8 N3 Ni3 115.1(6) . .
C9 N3 Ni3 120.4(6) . .
C9 N4 C13 121.5(7) . .
C9 N4 Ni4 119.4(6) . .
C13 N4 Ni4 119.1(6) . .
C14 N5 C13 123.4(7) . .
C14 N5 Ni5 119.7(6) . .
C13 N5 Ni5 116.6(6) . .
C18 N6 C14 121.8(7) . .
C18 N6 Ni6 119.0(6) . .
C14 N6 Ni6 119.1(6) . .
C18 N7 C19 123.6(7) . .
C18 N7 Ni5 117.6(5) . 10_554
C19 N7 Ni5 118.6(6) . 10_554
C23 N8 C19 120.1(7) . .
C23 N8 Ni4 120.3(6) . 10_554
C19 N8 Ni4 119.6(6) . 10_554
C24 N9 C23 123.0(8) . .
C24 N9 Ni3 117.4(6) . 10_554
C23 N9 Ni3 119.6(6) . 10_554
C24 N10 C28 119.5(8) . .
C24 N10 Ni2 120.7(6) . 10_554
C28 N10 Ni2 119.5(6) . 10_554
C31 N11 C28 117.3(9) . .
C31 N11 Ni1 120.6(7) . 10_554
C28 N11 Ni1 121.2(6) . 10_554
N1 C1 C2 123.3(10) . .
C3 C2 C1 119.8(10) . .
C2 C3 C4 119.1(10) . .
C3 C4 C5 118.7(10) . .
C3 C4 C6 125.2(10) . .
C5 C4 C6 116.1(9) . .
N1 C5 N2 116.3(8) . .
N1 C5 C4 121.3(8) . .
N2 C5 C4 122.3(9) . .
C7 C6 C4 122.1(10) . .
C6 C7 C8 118.9(9) . .
N2 C8 N3 116.2(8) . .
N2 C8 C7 120.8(8) . .
N3 C8 C7 122.8(8) . .
N4 C9 C10 120.4(8) . .
N4 C9 N3 114.6(7) . .
C10 C9 N3 125.0(8) . .
C9 C10 C11 118.4(9) . .
C12 C11 C10 120.9(9) . .
C11 C12 C13 120.2(9) . .
N4 C13 N5 115.5(8) . .
N4 C13 C12 118.4(8) . .
N5 C13 C12 126.0(8) . .
N5 C14 N6 115.5(7) . .
N5 C14 C15 125.9(8) . .
N6 C14 C15 118.7(8) . .
C16 C15 C14 118.8(8) . .
C17 C16 C15 121.3(8) . .
C16 C17 C18 119.6(9) . .
N6 C18 N7 115.3(7) . .
N6 C18 C17 118.9(8) . .
N7 C18 C17 125.6(8) . .
N8 C19 N7 115.0(7) . .
N8 C19 C20 120.8(8) . .
N7 C19 C20 124.1(8) . .
C19 C20 C21 118.2(9) . .
C22 C21 C20 120.8(9) . .
C23 C22 C21 119.1(9) . .
C22 C23 N8 120.7(8) . .
C22 C23 N9 125.0(8) . .
N8 C23 N9 113.9(8) . .
N9 C24 N10 115.5(8) . .
N9 C24 C25 123.7(9) . .
N10 C24 C25 120.5(8) . .
C26 C25 C24 120.4(10) . .
C25 C26 C27 119.6(10) . .
C29 C27 C28 117.9(10) . .
C29 C27 C26 124.3(10) . .
C28 C27 C26 117.8(9) . .
N11 C28 N10 116.3(8) . .
N11 C28 C27 121.5(9) . .
N10 C28 C27 122.2(9) . .
C30 C29 C27 120.0(10) . .
C29 C30 C31 118.5(10) . .
N11 C31 C30 124.6(10) . .
F3 P1 F1 89.4(18) . .
F3 P1 F5 88.3(16) . .
F1 P1 F5 91.3(17) . .
F3 P1 F4 89.3(12) . .
F1 P1 F4 90.0(15) . .
F5 P1 F4 177.3(18) . .
F3 P1 F2 89.2(17) . .
F1 P1 F2 177.5(13) . .
F5 P1 F2 86.5(17) . .
F4 P1 F2 92.1(15) . .
F3 P1 F6 177.7(18) . .
F1 P1 F6 90.3(17) . .
F5 P1 F6 89.4(10) . .
F4 P1 F6 93.0(15) . .
F2 P1 F6 91.0(17) . .

loop_
_geom_bond_atom_site_label_1
_geom_bond_atom_site_label_2
_geom_bond_distance
_geom_bond_site_symmetry_2
Ni1 N1 2.094(8) 7_545
Ni1 N1 2.094(8) .
Ni1 N11 2.098(8) 10_554
Ni1 N11 2.098(8) 16
Ni1 Cl1 2.310(4) .
Ni1 Ni2 2.391(2) .
Ni2 N10 1.917(8) 16
Ni2 N10 1.917(8) 10_554
Ni2 N2 1.921(7) 7_545
Ni2 N2 1.921(7) .
Ni2 Ni3 2.274(2) .
Ni3 N9 1.874(7) 16
Ni3 N9 1.874(7) 10_554
Ni3 N3 1.876(7) .
Ni3 N3 1.876(7) 7_545
Ni3 Ni4 2.256(2) .
Ni4 N8 1.900(7) 16
Ni4 N8 1.900(7) 10_554
Ni4 N4 1.915(7) 7_545
Ni4 N4 1.915(7) .
Ni4 Ni5 2.238(2) .
Ni5 N7 1.893(7) 16
Ni5 N7 1.893(7) 10_554
Ni5 N5 1.902(7) .
Ni5 N5 1.902(7) 7_545
Ni5 Ni6 2.2332(14) .
Ni6 N6 1.927(7) 7_545
Ni6 N6 1.927(7) 10_554
Ni6 N6 1.927(7) 16
Ni6 N6 1.927(7) .
Ni6 Ni5 2.2333(15) 10_554
N1 C1 1.341(12) .
N1 C5 1.357(12) .
N2 C8 1.359(12) .
N2 C5 1.372(11) .
N3 C8 1.366(11) .
N3 C9 1.391(11) .
N4 C9 1.368(11) .
N4 C13 1.379(11) .
N5 C14 1.359(11) .
N5 C13 1.384(11) .
N6 C18 1.365(11) .
N6 C14 1.375(10) .
N7 C18 1.374(11) .
N7 C19 1.386(11) .
N7 Ni5 1.893(7) 10_554
N8 C23 1.374(11) .
N8 C19 1.381(11) .
N8 Ni4 1.900(7) 10_554
N9 C24 1.357(11) .
N9 C23 1.393(11) .
N9 Ni3 1.874(7) 10_554
N10 C24 1.365(12) .
N10 C28 1.375(12) .
N10 Ni2 1.917(8) 10_554
N11 C31 1.329(12) .
N11 C28 1.362(12) .
N11 Ni1 2.098(8) 10_554
C1 C2 1.372(15) .
C2 C3 1.365(16) .
C3 C4 1.383(15) .
C4 C5 1.417(14) .
C4 C6 1.432(15) .
C6 C7 1.340(14) .
C7 C8 1.438(13) .
C9 C10 1.379(13) .
C10 C11 1.402(14) .
C11 C12 1.364(14) .
C12 C13 1.397(13) .
C14 C15 1.398(12) .
C15 C16 1.382(13) .
C16 C17 1.361(13) .
C17 C18 1.389(12) .
C19 C20 1.386(13) .
C20 C21 1.397(14) .
C21 C22 1.393(14) .
C22 C23 1.373(13) .
C24 C25 1.429(13) .
C25 C26 1.375(14) .
C26 C27 1.430(15) .
C27 C29 1.395(14) .
C27 C28 1.416(14) .
C29 C30 1.362(16) .
C30 C31 1.376(15) .
P1 F3 1.57(3) .
P1 F1 1.58(3) .
P1 F5 1.60(3) .
P1 F4 1.61(3) .
P1 F2 1.61(3) .
P1 F6 1.61(3) .
O1 C32 1.411(10) .
O2 C33 1.414(10) .
O2' C33' 1.402(10) .
O3 C34 1.397(10) .
O3' C34' 1.403(10) .
O5 C35 1.405(10) .
